data_7132245
loop_
_publ_author_name
'Sun, Yingzhu'
'Yu, Changjiang'
'Qian, Wanping'
'Zhang, Hong-Tao'
'Jiao, Lijuan'
'Li, Jiazhu'
'Liu, Minghua'
'Hao, Erhong'

_publ_section_title
;
 Dynamically Stable co-Assembled Supramolecular BOPPY Systems with Chiral
 Amplification
;
_journal_name_full 'Chemical Communications'
_journal_paper_doi 10.1039/D3CC04727J
_journal_year 2023
_chemical_absolute_configuration rm
_chemical_formula_moiety 'C18 H17 B2 F4 N5'
_chemical_formula_sum 'C18 H17 B2 F4 N5'
_chemical_formula_weight 400.98
_space_group_crystal_system orthorhombic
_space_group_IT_number 19
_space_group_name_Hall 'P 2ac 2ab'
_space_group_name_H-M_alt 'P 21 21 21'
_atom_sites_solution_hydrogens geom
_atom_sites_solution_primary dual
_audit_creation_date 2022-06-20
_audit_creation_method
;
Olex2 1.5
(compiled 2022.04.07 svn.rca3783a0 for OlexSys, GUI svn.r6498)
;
_audit_update_record
;
2023-07-03 deposited with the CCDC.	2023-10-23 downloaded from the CCDC.
;
_cell_angle_alpha 90
_cell_angle_beta 90
_cell_angle_gamma 90
_cell_formula_units_Z 4
_cell_length_a 7.1889(7)
_cell_length_b 15.9463(16)
_cell_length_c 16.8015(15)
_cell_measurement_reflns_used 5079
_cell_measurement_temperature 298.00
_cell_measurement_theta_max 50.55
_cell_measurement_theta_min 3.82
_cell_volume 1926.1(3)
_computing_cell_refinement 'SAINT v8.37A (Bruker, 2015)'
_computing_data_reduction 'SAINT v8.37A (Bruker, 2015)'
_computing_molecular_graphics 'Olex2 1.5 (Dolomanov et al., 2009)'
_computing_publication_material 'Olex2 1.5 (Dolomanov et al., 2009)'
_computing_structure_refinement 'SHELXL 2014/7 (Sheldrick, 2015)'
_computing_structure_solution 'SHELXT 2018/2 (Sheldrick, 2018)'
_diffrn_ambient_temperature 298.00
_diffrn_measured_fraction_theta_full 0.987
_diffrn_measured_fraction_theta_max 0.987
_diffrn_measurement_device_type 'Bruker APEX-II CCD'
_diffrn_measurement_method '\f and \w scans'
_diffrn_radiation_type CuK\a
_diffrn_radiation_wavelength 1.54178
_diffrn_reflns_av_R_equivalents 0.0671
_diffrn_reflns_av_unetI/netI 0.0445
_diffrn_reflns_Laue_measured_fraction_full 0.987
_diffrn_reflns_Laue_measured_fraction_max 0.987
_diffrn_reflns_limit_h_max 8
_diffrn_reflns_limit_h_min -8
_diffrn_reflns_limit_k_max 18
_diffrn_reflns_limit_k_min -18
_diffrn_reflns_limit_l_max 19
_diffrn_reflns_limit_l_min -19
_diffrn_reflns_number 21597
_diffrn_reflns_point_group_measured_fraction_full 0.987
_diffrn_reflns_point_group_measured_fraction_max 0.987
_diffrn_reflns_theta_full 65.997
_diffrn_reflns_theta_max 65.997
_diffrn_reflns_theta_min 5.265
_diffrn_source Cu
_diffrn_source_current 1.0
_diffrn_source_power 0.05
_diffrn_source_voltage 50.0
_diffrn_standards_number 0
_exptl_absorpt_coefficient_mu 0.949
_exptl_absorpt_correction_T_max 0.7652
_exptl_absorpt_correction_T_min 0.6524
_exptl_absorpt_correction_type multi-scan
_exptl_absorpt_process_details
;
SADABS-2016/2 (Bruker,2016/2) was used for absorption correction.
wR2(int) was 0.0907 before and 0.0555 after correction.
The Ratio of minimum to maximum transmission is 0.4997.
The \l/2 correction factor is Not present.
;
_exptl_crystal_colour 'metallic yellowish yellow'
_exptl_crystal_colour_lustre metallic
_exptl_crystal_colour_modifier yellowish
_exptl_crystal_colour_primary yellow
_exptl_crystal_density_diffrn 1.383
_exptl_crystal_description cube
_exptl_crystal_F_000 824
_exptl_crystal_size_max 0.17
_exptl_crystal_size_mid 0.13
_exptl_crystal_size_min 0.1
_refine_diff_density_max 0.159
_refine_diff_density_min -0.209
_refine_diff_density_rms 0.056
_refine_ls_abs_structure_details
;
 Flack x determined using 816 quotients [(I+)-(I-)]/[(I+)+(I-)]
 (Parsons, Flack and Wagner, Acta Cryst. B69 (2013) 249-259).
;
_refine_ls_abs_structure_Flack 0.02(11)
_refine_ls_extinction_method none
_refine_ls_goodness_of_fit_ref 0.954
_refine_ls_hydrogen_treatment constr
_refine_ls_matrix_type full
_refine_ls_number_parameters 263
_refine_ls_number_reflns 3329
_refine_ls_number_restraints 0
_refine_ls_restrained_S_all 0.954
_refine_ls_R_factor_all 0.0789
_refine_ls_R_factor_gt 0.0553
_refine_ls_shift/su_max 0.000
_refine_ls_shift/su_mean 0.000
_refine_ls_structure_factor_coef Fsqd
_refine_ls_weighting_details 'w=1/[\s^2^(Fo^2^)+(0.1011P)^2^] where P=(Fo^2^+2Fc^2^)/3'
_refine_ls_weighting_scheme calc
_refine_ls_wR_factor_gt 0.1336
_refine_ls_wR_factor_ref 0.1504
_reflns_Friedel_coverage 0.728
_reflns_Friedel_fraction_full 0.987
_reflns_Friedel_fraction_max 0.987
_reflns_number_gt 2358
_reflns_number_total 3329
_reflns_threshold_expression 'I > 2\s(I)'
_cod_data_source_file d3cc04727j2.cif
_cod_data_source_block 1a-R
_cod_database_code 7132245
_shelx_shelxl_version_number 2014/7
_shelx_space_group_comment
;
The symmetry employed for this shelxl refinement is uniquely defined
by the following loop, which should always be used as a source of
symmetry information in preference to the above space-group names.
They are only intended as comments.
;
_shelx_estimated_absorpt_t_max 0.911
_shelx_estimated_absorpt_t_min 0.855
_olex2_refinement_description
;
1. Fixed Uiso
 At 1.2 times of:
  All C(H) groups, All N(H) groups
 At 1.5 times of:
  All C(H,H,H) groups
2.a Ternary CH refined with riding coordinates:
 C00I(H00I)
2.b Aromatic/amide H refined with riding coordinates:
 N008(H008), C00C(H00C), C00E(H00E), C00F(H00F), C00H(H00H), C00J(H00J),
 C00K(H00K), C00L(H00L), C00M(H00M), C00N(H00N), C00P(H00P), C00Q(H00Q),
 C00T(H00T)
2.c Idealised Me refined as rotating group:
 C00R(H00A,H00B,H00D)
;
_smtbx_masks_void_probe_radius 1.2
_smtbx_masks_void_truncation_radius 1.2
_olex2_submission_special_instructions 'No special instructions were received'

loop_
_space_group_symop_operation_xyz
'x, y, z'
'-x+1/2, -y, z+1/2'
'-x, y+1/2, -z+1/2'
'x+1/2, -y+1/2, -z'

loop_
_atom_site_label
_atom_site_type_symbol
_atom_site_fract_x
_atom_site_fract_y
_atom_site_fract_z
_atom_site_U_iso_or_equiv
_atom_site_adp_type
_atom_site_occupancy
_atom_site_site_symmetry_order
_atom_site_calc_flag
_atom_site_refinement_flags_posn
_atom_site_refinement_flags_adp
_atom_site_refinement_flags_occupancy
_atom_site_disorder_assembly
_atom_site_disorder_group
F001 F 0.8681(5) 0.6287(2) 0.62388(16) 0.0991(11) Uani 1 1 d . . . . .
F002 F 0.9145(4) 0.5021(2) 0.5685(2) 0.0974(10) Uani 1 1 d . . . . .
F003 F 0.2883(3) 0.6323(2) 0.39623(19) 0.0930(10) Uani 1 1 d . . . . .
F004 F 0.4780(5) 0.5325(2) 0.34856(16) 0.0936(9) Uani 1 1 d . . . . .
N005 N 0.6238(4) 0.6597(2) 0.3956(2) 0.0565(8) Uani 1 1 d . . . . .
N006 N 0.5020(5) 0.5675(2) 0.4893(2) 0.0620(9) Uani 1 1 d . . . . .
N007 N 0.6819(4) 0.5924(2) 0.5114(2) 0.0593(9) Uani 1 1 d . . . . .
N008 N 0.5217(5) 0.7239(3) 0.2804(2) 0.0704(10) Uani 1 1 d . . . . .
H008 H 0.4317 0.6884 0.2805 0.084 Uiso 1 1 calc R U . . .
N009 N 0.6294(5) 0.5260(2) 0.6415(2) 0.0671(10) Uani 1 1 d . . . . .
C00A C 0.7479(5) 0.6482(3) 0.4565(2) 0.0561(10) Uani 1 1 d . . . . .
C00B C 0.6558(6) 0.7167(3) 0.3360(3) 0.0616(10) Uani 1 1 d . . . . .
C00C C 0.8215(6) 0.7610(3) 0.3365(3) 0.0696(12) Uani 1 1 d . . . . .
H00C H 0.8472 0.8001 0.2969 0.084 Uiso 1 1 calc R U . . .
C00D C 0.6743(6) 0.7774(3) 0.1589(3) 0.0615(10) Uani 1 1 d . . . . .
C00E C 0.9142(6) 0.6903(3) 0.4581(3) 0.0642(11) Uani 1 1 d . . . . .
H00E H 1.0003 0.6817 0.4985 0.077 Uiso 1 1 calc R U . . .
C00F C 0.9480(6) 0.7461(3) 0.3969(3) 0.0700(12) Uani 1 1 d . . . . .
H00F H 1.0605 0.7749 0.3963 0.084 Uiso 1 1 calc R U . . .
C00G C 0.4487(7) 0.5114(3) 0.6178(3) 0.0714(12) Uani 1 1 d . . . . .
C00H C 0.3939(6) 0.5311(3) 0.5406(3) 0.0692(12) Uani 1 1 d . . . . .
H00H H 0.2736 0.5175 0.5249 0.083 Uiso 1 1 calc R U . . .
C00I C 0.5233(6) 0.7901(3) 0.2198(2) 0.0694(12) Uani 1 1 d . . . . .
H00I H 0.5444 0.8440 0.2464 0.083 Uiso 1 1 calc R U . . .
C00J C 0.7225(8) 0.6986(3) 0.1326(3) 0.0801(14) Uani 1 1 d . . . . .
H00J H 0.6651 0.6515 0.1541 0.096 Uiso 1 1 calc R U . . .
C00K C 0.6434(8) 0.5004(4) 0.7185(3) 0.0852(15) Uani 1 1 d . . . . .
H00K H 0.7511 0.5024 0.7491 0.102 Uiso 1 1 calc R U . . .
C00L C 0.9442(8) 0.7560(5) 0.0428(3) 0.0924(18) Uani 1 1 d . . . . .
H00L H 1.0356 0.7484 0.0043 0.111 Uiso 1 1 calc R U . . .
C00M C 0.7643(8) 0.8461(4) 0.1268(3) 0.0832(15) Uani 1 1 d . . . . .
H00M H 0.7356 0.8998 0.1445 0.100 Uiso 1 1 calc R U . . .
C00N C 0.8570(9) 0.6895(4) 0.0739(3) 0.0950(18) Uani 1 1 d . . . . .
H00N H 0.8873 0.6361 0.0559 0.114 Uiso 1 1 calc R U . . .
B00O B 0.4595(7) 0.5962(4) 0.4022(3) 0.0668(13) Uani 1 1 d . . . . .
C00P C 0.8998(8) 0.8346(5) 0.0671(4) 0.0985(19) Uani 1 1 d . . . . .
H00P H 0.9585 0.8808 0.0445 0.118 Uiso 1 1 calc R U . . .
C00Q C 0.4723(9) 0.4707(4) 0.7444(3) 0.0954(17) Uani 1 1 d . . . . .
H00Q H 0.4450 0.4501 0.7949 0.114 Uiso 1 1 calc R U . . .
C00R C 0.3319(7) 0.7923(5) 0.1806(3) 0.099(2) Uani 1 1 d . . . . .
H00A H 0.3111 0.7407 0.1526 0.148 Uiso 1 1 calc R U . . .
H00B H 0.3262 0.8383 0.1439 0.148 Uiso 1 1 calc R U . . .
H00D H 0.2381 0.7992 0.2207 0.148 Uiso 1 1 calc R U . . .
B00S B 0.7807(7) 0.5612(4) 0.5877(3) 0.0647(13) Uani 1 1 d . . . . .
C00T C 0.3515(9) 0.4775(4) 0.6821(3) 0.0912(17) Uani 1 1 d . . . . .
H00T H 0.2266 0.4622 0.6824 0.109 Uiso 1 1 calc R U . . .

loop_
_atom_site_aniso_label
_atom_site_aniso_U_11
_atom_site_aniso_U_22
_atom_site_aniso_U_33
_atom_site_aniso_U_23
_atom_site_aniso_U_13
_atom_site_aniso_U_12
F001 0.122(2) 0.108(2) 0.0669(17) 0.0072(16) -0.0284(18) -0.041(2)
F002 0.0755(17) 0.105(2) 0.111(2) 0.0331(18) 0.0154(17) 0.0288(16)
F003 0.0500(13) 0.142(3) 0.0866(19) 0.0210(19) -0.0053(13) 0.0002(15)
F004 0.110(2) 0.101(2) 0.0699(17) -0.0170(16) 0.0015(17) -0.0335(18)
N005 0.0503(18) 0.068(2) 0.0512(18) 0.0012(16) -0.0007(15) -0.0055(16)
N006 0.0499(18) 0.078(2) 0.0579(19) -0.0017(17) -0.0054(16) -0.0062(17)
N007 0.0484(17) 0.077(2) 0.0525(19) 0.0033(17) -0.0038(15) -0.0061(16)
N008 0.066(2) 0.092(3) 0.054(2) 0.008(2) -0.0052(18) -0.006(2)
N009 0.075(2) 0.072(2) 0.0541(19) 0.0067(18) 0.0056(18) 0.0065(19)
C00A 0.048(2) 0.066(2) 0.055(2) -0.008(2) -0.0021(17) -0.0012(18)
C00B 0.057(2) 0.074(3) 0.054(2) -0.005(2) -0.0010(18) 0.001(2)
C00C 0.071(3) 0.071(3) 0.066(3) 0.001(2) -0.001(2) -0.011(2)
C00D 0.063(2) 0.071(3) 0.050(2) 0.003(2) -0.0032(18) 0.009(2)
C00E 0.054(2) 0.079(3) 0.060(3) -0.002(2) -0.0060(19) -0.007(2)
C00F 0.064(3) 0.076(3) 0.069(3) -0.004(2) -0.002(2) -0.012(2)
C00G 0.068(3) 0.073(3) 0.074(3) 0.004(2) 0.007(2) -0.002(2)
C00H 0.058(2) 0.079(3) 0.070(3) 0.003(2) 0.007(2) -0.011(2)
C00I 0.070(3) 0.083(3) 0.055(2) 0.004(2) -0.002(2) 0.016(2)
C00J 0.096(4) 0.075(3) 0.069(3) 0.004(3) 0.010(3) 0.017(3)
C00K 0.098(4) 0.097(4) 0.060(3) 0.012(3) -0.001(3) 0.009(3)
C00L 0.075(3) 0.135(5) 0.067(3) 0.004(4) 0.005(3) 0.020(4)
C00M 0.095(4) 0.078(3) 0.076(3) 0.007(3) -0.004(3) -0.005(3)
C00N 0.107(4) 0.102(4) 0.076(3) 0.001(3) 0.018(3) 0.033(4)
B00O 0.052(2) 0.089(4) 0.060(3) -0.003(3) 0.000(2) -0.011(3)
C00P 0.092(4) 0.120(5) 0.083(4) 0.026(4) 0.003(3) -0.021(4)
C00Q 0.105(4) 0.107(4) 0.073(3) 0.018(3) 0.020(3) 0.002(3)
C00R 0.068(3) 0.153(6) 0.076(3) 0.016(4) -0.001(3) 0.029(4)
B00S 0.063(3) 0.073(3) 0.058(3) 0.004(2) -0.007(2) 0.000(3)
C00T 0.091(4) 0.104(4) 0.078(3) 0.015(3) 0.022(3) -0.006(3)

loop_
_atom_type_symbol
_atom_type_description
_atom_type_scat_dispersion_real
_atom_type_scat_dispersion_imag
_atom_type_scat_source
C C 0.0181 0.0091 'International Tables Vol C Tables 4.2.6.8 and 6.1.1.4'
H H 0.0000 0.0000 'International Tables Vol C Tables 4.2.6.8 and 6.1.1.4'
B B 0.0090 0.0039 'International Tables Vol C Tables 4.2.6.8 and 6.1.1.4'
F F 0.0727 0.0534 'International Tables Vol C Tables 4.2.6.8 and 6.1.1.4'
N N 0.0311 0.0180 'International Tables Vol C Tables 4.2.6.8 and 6.1.1.4'

loop_
_geom_angle_atom_site_label_1
_geom_angle_atom_site_label_2
_geom_angle_atom_site_label_3
_geom_angle
_geom_angle_site_symmetry_1
_geom_angle_site_symmetry_3
_geom_angle_publ_flag
C00A N005 C00B 121.6(3) . . ?
C00A N005 B00O 110.7(4) . . ?
C00B N005 B00O 127.5(4) . . ?
N007 N006 B00O 110.2(3) . . ?
C00H N006 N007 120.2(4) . . ?
C00H N006 B00O 129.5(4) . . ?
N006 N007 B00S 123.5(4) . . ?
C00A N007 N006 109.1(3) . . ?
C00A N007 B00S 127.5(3) . . ?
C00B N008 H008 118.8 . . ?
C00B N008 C00I 122.5(4) . . ?
C00I N008 H008 118.8 . . ?
C00G N009 B00S 124.4(4) . . ?
C00K N009 C00G 107.0(4) . . ?
C00K N009 B00S 128.6(4) . . ?
N005 C00A C00E 121.1(4) . . ?
N007 C00A N005 111.4(3) . . ?
N007 C00A C00E 127.5(4) . . ?
N005 C00B C00C 118.5(4) . . ?
N008 C00B N005 116.3(4) . . ?
N008 C00B C00C 125.2(4) . . ?
C00B C00C H00C 120.6 . . ?
C00F C00C C00B 118.8(4) . . ?
C00F C00C H00C 120.6 . . ?
C00J C00D C00I 121.4(5) . . ?
C00J C00D C00M 118.8(5) . . ?
C00M C00D C00I 119.8(5) . . ?
C00A C00E H00E 121.5 . . ?
C00A C00E C00F 117.0(4) . . ?
C00F C00E H00E 121.5 . . ?
C00C C00F H00F 118.6 . . ?
C00E C00F C00C 122.7(4) . . ?
C00E C00F H00F 118.6 . . ?
N009 C00G C00H 119.8(4) . . ?
N009 C00G C00T 108.3(4) . . ?
C00H C00G C00T 131.9(5) . . ?
N006 C00H C00G 123.4(4) . . ?
N006 C00H H00H 118.3 . . ?
C00G C00H H00H 118.3 . . ?
N008 C00I C00D 112.4(4) . . ?
N008 C00I H00I 108.4 . . ?
N008 C00I C00R 108.0(4) . . ?
C00D C00I H00I 108.4 . . ?
C00D C00I C00R 111.1(4) . . ?
C00R C00I H00I 108.4 . . ?
C00D C00J H00J 120.1 . . ?
C00D C00J C00N 119.8(5) . . ?
C00N C00J H00J 120.1 . . ?
N009 C00K H00K 125.2 . . ?
N009 C00K C00Q 109.6(5) . . ?
C00Q C00K H00K 125.2 . . ?
C00N C00L H00L 119.9 . . ?
C00N C00L C00P 120.3(5) . . ?
C00P C00L H00L 119.9 . . ?
C00D C00M H00M 120.1 . . ?
C00D C00M C00P 119.9(6) . . ?
C00P C00M H00M 120.1 . . ?
C00J C00N H00N 119.3 . . ?
C00L C00N C00J 121.4(6) . . ?
C00L C00N H00N 119.3 . . ?
F003 B00O F004 110.7(4) . . ?
F003 B00O N005 113.9(5) . . ?
F003 B00O N006 111.6(4) . . ?
F004 B00O N005 111.3(4) . . ?
F004 B00O N006 112.4(5) . . ?
N005 B00O N006 96.2(3) . . ?
C00L C00P C00M 119.8(6) . . ?
C00L C00P H00P 120.1 . . ?
C00M C00P H00P 120.1 . . ?
C00K C00Q H00Q 126.4 . . ?
C00T C00Q C00K 107.2(5) . . ?
C00T C00Q H00Q 126.4 . . ?
C00I C00R H00A 109.5 . . ?
C00I C00R H00B 109.5 . . ?
C00I C00R H00D 109.5 . . ?
H00A C00R H00B 109.5 . . ?
H00A C00R H00D 109.5 . . ?
H00B C00R H00D 109.5 . . ?
F001 B00S N007 108.8(4) . . ?
F001 B00S N009 110.5(4) . . ?
F002 B00S F001 108.4(4) . . ?
F002 B00S N007 110.1(4) . . ?
F002 B00S N009 112.5(4) . . ?
N009 B00S N007 106.4(4) . . ?
C00G C00T H00T 126.1 . . ?
C00Q C00T C00G 107.8(5) . . ?
C00Q C00T H00T 126.1 . . ?

loop_
_geom_bond_atom_site_label_1
_geom_bond_atom_site_label_2
_geom_bond_distance
_geom_bond_site_symmetry_2
_geom_bond_publ_flag
F001 B00S 1.387(6) . ?
F002 B00S 1.385(6) . ?
F003 B00O 1.363(6) . ?
F004 B00O 1.364(7) . ?
N005 C00A 1.370(5) . ?
N005 C00B 1.372(6) . ?
N005 B00O 1.560(6) . ?
N006 N007 1.403(4) . ?
N006 C00H 1.297(5) . ?
N006 B00O 1.564(6) . ?
N007 C00A 1.367(5) . ?
N007 B00S 1.548(6) . ?
N008 H008 0.8600 . ?
N008 C00B 1.347(5) . ?
N008 C00I 1.467(6) . ?
N009 C00G 1.379(6) . ?
N009 C00K 1.360(6) . ?
N009 B00S 1.522(7) . ?
C00A C00E 1.371(6) . ?
C00B C00C 1.386(6) . ?
C00C H00C 0.9300 . ?
C00C C00F 1.383(6) . ?
C00D C00I 1.506(6) . ?
C00D C00J 1.377(7) . ?
C00D C00M 1.381(7) . ?
C00E H00E 0.9300 . ?
C00E C00F 1.381(6) . ?
C00F H00F 0.9300 . ?
C00G C00H 1.393(6) . ?
C00G C00T 1.395(6) . ?
C00H H00H 0.9300 . ?
C00I H00I 0.9800 . ?
C00I C00R 1.526(7) . ?
C00J H00J 0.9300 . ?
C00J C00N 1.389(7) . ?
C00K H00K 0.9300 . ?
C00K C00Q 1.388(8) . ?
C00L H00L 0.9300 . ?
C00L C00N 1.339(9) . ?
C00L C00P 1.356(9) . ?
C00M H00M 0.9300 . ?
C00M C00P 1.409(7) . ?
C00N H00N 0.9300 . ?
C00P H00P 0.9300 . ?
C00Q H00Q 0.9300 . ?
C00Q C00T 1.364(8) . ?
C00R H00A 0.9600 . ?
C00R H00B 0.9600 . ?
C00R H00D 0.9600 . ?
C00T H00T 0.9300 . ?

loop_
_geom_torsion_atom_site_label_1
_geom_torsion_atom_site_label_2
_geom_torsion_atom_site_label_3
_geom_torsion_atom_site_label_4
_geom_torsion
_geom_torsion_site_symmetry_1
_geom_torsion_site_symmetry_2
_geom_torsion_site_symmetry_3
_geom_torsion_site_symmetry_4
_geom_torsion_publ_flag
N005 C00A C00E C00F 1.7(6) . . . . ?
N005 C00B C00C C00F 0.0(7) . . . . ?
N006 N007 C00A N005 -2.8(5) . . . . ?
N006 N007 C00A C00E 176.8(4) . . . . ?
N006 N007 B00S F001 -136.9(4) . . . . ?
N006 N007 B00S F002 104.5(5) . . . . ?
N006 N007 B00S N009 -17.8(6) . . . . ?
N007 N006 C00H C00G -2.8(7) . . . . ?
N007 N006 B00O F003 -133.9(4) . . . . ?
N007 N006 B00O F004 100.9(4) . . . . ?
N007 N006 B00O N005 -15.2(5) . . . . ?
N007 C00A C00E C00F -177.8(4) . . . . ?
N008 C00B C00C C00F -179.0(4) . . . . ?
N009 C00G C00H N006 -3.9(8) . . . . ?
N009 C00G C00T C00Q -0.6(7) . . . . ?
N009 C00K C00Q C00T 0.6(7) . . . . ?
C00A N005 C00B N008 -178.4(4) . . . . ?
C00A N005 C00B C00C 2.4(6) . . . . ?
C00A N005 B00O F003 130.6(4) . . . . ?
C00A N005 B00O F004 -103.4(5) . . . . ?
C00A N005 B00O N006 13.6(4) . . . . ?
C00A N007 B00S F001 41.4(6) . . . . ?
C00A N007 B00S F002 -77.2(6) . . . . ?
C00A N007 B00S N009 160.5(4) . . . . ?
C00A C00E C00F C00C 0.8(7) . . . . ?
C00B N005 C00A N007 176.2(4) . . . . ?
C00B N005 C00A C00E -3.4(6) . . . . ?
C00B N005 B00O F003 -53.9(6) . . . . ?
C00B N005 B00O F004 72.2(6) . . . . ?
C00B N005 B00O N006 -170.8(4) . . . . ?
C00B N008 C00I C00D 70.5(6) . . . . ?
C00B N008 C00I C00R -166.7(4) . . . . ?
C00B C00C C00F C00E -1.7(7) . . . . ?
C00D C00J C00N C00L 1.1(9) . . . . ?
C00D C00M C00P C00L -1.5(8) . . . . ?
C00G N009 C00K C00Q -0.9(6) . . . . ?
C00G N009 B00S F001 129.1(5) . . . . ?
C00G N009 B00S F002 -109.6(5) . . . . ?
C00G N009 B00S N007 11.1(6) . . . . ?
C00H N006 N007 C00A -163.5(4) . . . . ?
C00H N006 N007 B00S 15.0(6) . . . . ?
C00H N006 B00O F003 41.5(7) . . . . ?
C00H N006 B00O F004 -83.7(6) . . . . ?
C00H N006 B00O N005 160.2(5) . . . . ?
C00H C00G C00T C00Q 179.9(6) . . . . ?
C00I N008 C00B N005 171.1(4) . . . . ?
C00I N008 C00B C00C -9.9(7) . . . . ?
C00I C00D C00J C00N 177.3(5) . . . . ?
C00I C00D C00M C00P -177.1(4) . . . . ?
C00J C00D C00I N008 36.7(6) . . . . ?
C00J C00D C00I C00R -84.4(6) . . . . ?
C00J C00D C00M C00P 1.4(7) . . . . ?
C00K N009 C00G C00H -179.5(5) . . . . ?
C00K N009 C00G C00T 0.9(6) . . . . ?
C00K N009 B00S F001 -53.5(7) . . . . ?
C00K N009 B00S F002 67.8(7) . . . . ?
C00K N009 B00S N007 -171.5(5) . . . . ?
C00K C00Q C00T C00G 0.0(7) . . . . ?
C00M C00D C00I N008 -144.8(4) . . . . ?
C00M C00D C00I C00R 94.1(6) . . . . ?
C00M C00D C00J C00N -1.1(7) . . . . ?
C00N C00L C00P C00M 1.5(9) . . . . ?
B00O N005 C00A N007 -8.0(5) . . . . ?
B00O N005 C00A C00E 172.5(4) . . . . ?
B00O N005 C00B N008 6.5(7) . . . . ?
B00O N005 C00B C00C -172.7(4) . . . . ?
B00O N006 N007 C00A 12.3(5) . . . . ?
B00O N006 N007 B00S -169.1(4) . . . . ?
B00O N006 C00H C00G -177.7(5) . . . . ?
C00P C00L C00N C00J -1.3(9) . . . . ?
B00S N007 C00A N005 178.7(4) . . . . ?
B00S N007 C00A C00E -1.7(7) . . . . ?
B00S N009 C00G C00H -1.6(7) . . . . ?
B00S N009 C00G C00T 178.8(5) . . . . ?
B00S N009 C00K C00Q -178.7(5) . . . . ?
C00T C00G C00H N006 175.6(6) . . . . ?

loop_
_smtbx_masks_void_nr
_smtbx_masks_void_average_x
_smtbx_masks_void_average_y
_smtbx_masks_void_average_z
_smtbx_masks_void_volume
_smtbx_masks_void_count_electrons
_smtbx_masks_void_content
1 -0.181 0.469 0.400 8.5 1.1 ?
2 0.181 0.969 0.100 8.5 1.1 ?
3 0.319 0.031 0.600 8.5 1.1 ?
4 0.681 0.531 0.900 8.5 1.1 ?
